data_2227032
loop_
_publ_author_name
'DeBurgomaster, Paul'
'Zubieta, Jon'

_publ_section_title
;
 A binuclear molybdenum oxyfluoride:
 \m-oxido-bis[(2,2'-bipyridyl)fluoridodioxidomolybdenum(VI)]
;
_journal_coeditor_code OM2344
_journal_issue 8
_journal_name_full 'Acta Crystallographica Section E'
_journal_page_first m909
_journal_paper_doi 10.1107/S1600536810026383
_journal_volume 66
_journal_year 2010
_chemical_formula_iupac '[Mo2 F2 O5 (C10 H8 N2)2]'
_chemical_formula_sum 'C20 H16 F2 Mo2 N4 O5'
_chemical_formula_weight 622.25
_chemical_name_systematic
;
\m-oxido-bis[(2,2'-bipyridyl)fluoridodioxidomolybdenum(VI)]
;
_space_group_IT_number 14
_symmetry_cell_setting monoclinic
_symmetry_space_group_name_Hall '-P 2ybc'
_symmetry_space_group_name_H-M 'P 1 21/c 1'
_atom_sites_solution_hydrogens geom
_atom_sites_solution_primary direct
_atom_sites_solution_secondary difmap
_audit_creation_method SHELXL-97
_cell_angle_alpha 90.00
_cell_angle_beta 108.9330(10)
_cell_angle_gamma 90.00
_cell_formula_units_Z 2
_cell_length_a 6.9180(4)
_cell_length_b 15.6494(8)
_cell_length_c 10.4544(5)
_cell_measurement_reflns_used 5107
_cell_measurement_temperature 90(2)
_cell_measurement_theta_max 28.30
_cell_measurement_theta_min 2.44
_cell_volume 1070.59(10)
_computing_cell_refinement 'SAINT (Bruker, 1998)'
_computing_data_collection 'SMART (Bruker, 1998)'
_computing_data_reduction 'SAINT (Sheldrick, 2008)'
_computing_molecular_graphics 'CrystalMaker (Palmer, 2005)'
_computing_publication_material 'SHELXL97 (Sheldrick, 2008)'
_computing_structure_refinement 'SHELXL97 (Sheldrick, 2008)'
_computing_structure_solution 'SHELXS97 (Sheldrick, 2008)'
_diffrn_ambient_temperature 90(2)
_diffrn_detector_area_resol_mean 512
_diffrn_measured_fraction_theta_full 0.998
_diffrn_measured_fraction_theta_max 0.998
_diffrn_measurement_device_type 'Bruker APEX CCD area-detector'
_diffrn_measurement_method 'Phi and omega scans'
_diffrn_radiation_monochromator graphite
_diffrn_radiation_source 'fine-focus sealed tube'
_diffrn_radiation_type MoK\a
_diffrn_radiation_wavelength 0.71073
_diffrn_reflns_av_R_equivalents 0.0250
_diffrn_reflns_av_sigmaI/netI 0.0227
_diffrn_reflns_limit_h_max 9
_diffrn_reflns_limit_h_min -9
_diffrn_reflns_limit_k_max 20
_diffrn_reflns_limit_k_min -20
_diffrn_reflns_limit_l_max 13
_diffrn_reflns_limit_l_min -13
_diffrn_reflns_number 10668
_diffrn_reflns_theta_full 28.30
_diffrn_reflns_theta_max 28.30
_diffrn_reflns_theta_min 2.44
_diffrn_standards_decay_% 0.001
_exptl_absorpt_coefficient_mu 1.230
_exptl_absorpt_correction_T_max 0.8090
_exptl_absorpt_correction_T_min 0.7092
_exptl_absorpt_correction_type multi-scan
_exptl_absorpt_process_details '(SADABS; Sheldrick, 1996)'
_exptl_crystal_colour pink
_exptl_crystal_density_diffrn 1.930
_exptl_crystal_density_meas 1.91(2)
_exptl_crystal_density_method flotation
_exptl_crystal_description block
_exptl_crystal_F_000 612
_exptl_crystal_size_max 0.30
_exptl_crystal_size_mid 0.24
_exptl_crystal_size_min 0.18
_refine_diff_density_max 0.809
_refine_diff_density_min -1.471
_refine_ls_extinction_method none
_refine_ls_goodness_of_fit_ref 1.392
_refine_ls_hydrogen_treatment refall
_refine_ls_matrix_type full
_refine_ls_number_parameters 183
_refine_ls_number_reflns 2647
_refine_ls_number_restraints 0
_refine_ls_restrained_S_all 1.392
_refine_ls_R_factor_all 0.0496
_refine_ls_R_factor_gt 0.0490
_refine_ls_shift/su_max 0.000
_refine_ls_shift/su_mean 0.000
_refine_ls_structure_factor_coef Fsqd
_refine_ls_weighting_details 'calc w=1/[\s^2^(Fo^2^)+5.6215P] where P=(Fo^2^+2Fc^2^)/3'
_refine_ls_weighting_scheme calc
_refine_ls_wR_factor_gt 0.0938
_refine_ls_wR_factor_ref 0.0940
_reflns_number_gt 2609
_reflns_number_total 2647
_reflns_threshold_expression I>2sigma(I)
_cod_data_source_file om2344.cif
_cod_data_source_block I
_cod_original_sg_symbol_H-M 'P 21/c'
_cod_database_code 2227032
_cod_database_fobs_code 2227032

loop_
_symmetry_equiv_pos_as_xyz
'x, y, z'
'-x, y+1/2, -z+1/2'
'-x, -y, -z'
'x, -y-1/2, z-1/2'

loop_
_atom_site_type_symbol
_atom_site_label
_atom_site_fract_x
_atom_site_fract_y
_atom_site_fract_z
_atom_site_U_iso_or_equiv
_atom_site_adp_type
_atom_site_calc_flag
_atom_site_refinement_flags
_atom_site_occupancy
_atom_site_disorder_assembly
_atom_site_disorder_group
Mo Mo1 0.17273(6) 0.44676(2) 0.15590(4) 0.01481(11) Uani d . 1 . .
F F1 0.3489(4) 0.44354(17) 0.3426(3) 0.0209(5) Uani d . 1 . .
O O1 0.0243(6) 0.3616(2) 0.1657(4) 0.0291(8) Uani d . 1 . .
O O2 0.3584(6) 0.4088(2) 0.0957(4) 0.0286(8) Uani d . 1 . .
O O3 0.0000 0.5000 0.0000 0.0239(10) Uani d S 1 . .
N N1 -0.0007(5) 0.5318(2) 0.2675(3) 0.0137(7) Uani d . 1 . .
N N2 0.2982(5) 0.5853(2) 0.1807(3) 0.0129(7) Uani d . 1 . .
C C1 -0.1496(6) 0.5004(3) 0.3104(4) 0.0151(8) Uani d . 1 . .
C C2 -0.2287(7) 0.5437(3) 0.3968(4) 0.0192(9) Uani d . 1 . .
C C3 -0.1536(7) 0.6243(3) 0.4397(5) 0.0211(9) Uani d . 1 . .
C C4 -0.0038(7) 0.6590(3) 0.3931(4) 0.0177(8) Uani d . 1 . .
C C5 0.0695(6) 0.6111(3) 0.3071(4) 0.0127(7) Uani d . 1 . .
C C6 0.2238(6) 0.6437(3) 0.2474(4) 0.0142(8) Uani d . 1 . .
C C7 0.2838(7) 0.7292(3) 0.2557(5) 0.0189(9) Uani d . 1 . .
C C8 0.4185(7) 0.7546(3) 0.1895(5) 0.0205(9) Uani d . 1 . .
C C9 0.4902(7) 0.6952(3) 0.1185(4) 0.0189(9) Uani d . 1 . .
C C10 0.4269(7) 0.6112(3) 0.1168(4) 0.0167(8) Uani d . 1 . .
H H1 -0.197(7) 0.445(3) 0.277(5) 0.011(11) Uiso d . 1 . .
H H2 -0.333(8) 0.519(3) 0.420(5) 0.014(12) Uiso d . 1 . .
H H3 -0.194(9) 0.653(4) 0.499(6) 0.032(16) Uiso d . 1 . .
H H4 0.046(7) 0.710(3) 0.420(5) 0.008(11) Uiso d . 1 . .
H H7 0.234(8) 0.767(4) 0.302(6) 0.026(14) Uiso d . 1 . .
H H8 0.463(9) 0.809(4) 0.193(6) 0.031(15) Uiso d . 1 . .
H H9 0.573(8) 0.710(4) 0.073(5) 0.025(14) Uiso d . 1 . .
H H10 0.472(8) 0.571(4) 0.077(5) 0.023(14) Uiso d . 1 . .

loop_
_atom_site_aniso_label
_atom_site_aniso_U_11
_atom_site_aniso_U_22
_atom_site_aniso_U_33
_atom_site_aniso_U_12
_atom_site_aniso_U_13
_atom_site_aniso_U_23
Mo1 0.02326(19) 0.00943(16) 0.01567(18) -0.00208(14) 0.01173(14) -0.00183(14)
F1 0.0205(13) 0.0233(13) 0.0216(12) 0.0055(11) 0.0105(10) 0.0058(11)
O1 0.042(2) 0.0135(15) 0.039(2) -0.0115(14) 0.0229(18) -0.0069(14)
O2 0.046(2) 0.0189(16) 0.0340(19) 0.0046(15) 0.0316(18) -0.0013(14)
O3 0.033(3) 0.022(2) 0.014(2) -0.006(2) 0.0024(19) -0.0039(18)
N1 0.0144(16) 0.0139(16) 0.0122(16) 0.0008(13) 0.0036(13) 0.0006(13)
N2 0.0158(16) 0.0108(15) 0.0123(16) 0.0032(13) 0.0048(13) 0.0014(12)
C1 0.016(2) 0.016(2) 0.0116(19) -0.0026(16) 0.0028(15) 0.0050(15)
C2 0.0159(19) 0.025(2) 0.019(2) 0.0019(17) 0.0089(16) 0.0024(18)
C3 0.026(2) 0.023(2) 0.018(2) 0.0085(19) 0.0124(18) 0.0020(18)
C4 0.022(2) 0.0133(19) 0.018(2) 0.0006(17) 0.0069(17) -0.0006(16)
C5 0.0139(18) 0.0119(18) 0.0115(18) 0.0024(15) 0.0031(15) 0.0021(14)
C6 0.0143(19) 0.0116(18) 0.0168(19) -0.0007(15) 0.0051(16) -0.0022(15)
C7 0.023(2) 0.0126(19) 0.022(2) -0.0015(17) 0.0085(18) -0.0035(17)
C8 0.023(2) 0.015(2) 0.023(2) -0.0050(17) 0.0061(18) -0.0029(17)
C9 0.020(2) 0.022(2) 0.017(2) -0.0019(17) 0.0091(17) 0.0043(17)
C10 0.020(2) 0.0145(19) 0.017(2) 0.0005(16) 0.0085(17) -0.0023(16)

loop_
_atom_type_symbol
_atom_type_description
_atom_type_scat_dispersion_real
_atom_type_scat_dispersion_imag
_atom_type_scat_source
C C 0.0033 0.0016 'International Tables Vol C Tables 4.2.6.8 and 6.1.1.4'
H H 0.0000 0.0000 'International Tables Vol C Tables 4.2.6.8 and 6.1.1.4'
N N 0.0061 0.0033 'International Tables Vol C Tables 4.2.6.8 and 6.1.1.4'
O O 0.0106 0.0060 'International Tables Vol C Tables 4.2.6.8 and 6.1.1.4'
F F 0.0171 0.0103 'International Tables Vol C Tables 4.2.6.8 and 6.1.1.4'
Mo Mo -1.6832 0.6857 'International Tables Vol C Tables 4.2.6.8 and 6.1.1.4'

loop_
_geom_angle_atom_site_label_1
_geom_angle_atom_site_label_2
_geom_angle_atom_site_label_3
_geom_angle_site_symmetry_1
_geom_angle_site_symmetry_3
_geom_angle
_geom_angle_publ_flag
O1 Mo1 O2 . . 106.83(17) ?
O1 Mo1 O3 . . 99.97(14) ?
O2 Mo1 O3 . . 100.21(13) ?
O1 Mo1 F1 . . 96.52(15) ?
O2 Mo1 F1 . . 93.42(15) ?
O3 Mo1 F1 . . 154.49(8) ?
O1 Mo1 N2 . . 159.21(14) ?
O2 Mo1 N2 . . 93.84(14) ?
O3 Mo1 N2 . . 77.95(8) ?
F1 Mo1 N2 . . 79.72(12) ?
O1 Mo1 N1 . . 89.94(14) ?
O2 Mo1 N1 . . 161.53(15) ?
O3 Mo1 N1 . . 84.00(8) ?
F1 Mo1 N1 . . 76.66(11) ?
N2 Mo1 N1 . . 69.28(12) ?
Mo1 O3 Mo1 . 3_565 180.0 ?
C1 N1 C5 . . 118.3(4) ?
C1 N1 Mo1 . . 122.0(3) ?
C5 N1 Mo1 . . 119.0(3) ?
C10 N2 C6 . . 118.7(4) ?
C10 N2 Mo1 . . 120.9(3) ?
C6 N2 Mo1 . . 120.0(3) ?
N1 C1 C2 . . 123.3(4) ?
N1 C1 H1 . . 115(3) ?
C2 C1 H1 . . 122(3) ?
C1 C2 C3 . . 118.3(4) ?
C1 C2 H2 . . 118(3) ?
C3 C2 H2 . . 123(3) ?
C2 C3 C4 . . 119.1(4) ?
C2 C3 H3 . . 122(4) ?
C4 C3 H3 . . 119(4) ?
C5 C4 C3 . . 119.1(4) ?
C5 C4 H4 . . 121(3) ?
C3 C4 H4 . . 120(3) ?
N1 C5 C4 . . 121.7(4) ?
N1 C5 C6 . . 115.0(3) ?
C4 C5 C6 . . 123.2(4) ?
N2 C6 C7 . . 121.7(4) ?
N2 C6 C5 . . 115.4(4) ?
C7 C6 C5 . . 122.8(4) ?
C8 C7 C6 . . 118.6(4) ?
C8 C7 H7 . . 121(4) ?
C6 C7 H7 . . 121(4) ?
C9 C8 C7 . . 119.6(4) ?
C9 C8 H8 . . 119(4) ?
C7 C8 H8 . . 122(4) ?
C8 C9 C10 . . 118.6(4) ?
C8 C9 H9 . . 122(4) ?
C10 C9 H9 . . 120(4) ?
N2 C10 C9 . . 122.7(4) ?
N2 C10 H10 . . 115(4) ?
C9 C10 H10 . . 122(4) ?

loop_
_geom_bond_atom_site_label_1
_geom_bond_atom_site_label_2
_geom_bond_site_symmetry_2
_geom_bond_distance
_geom_bond_publ_flag
Mo1 O1 . 1.705(3) ?
Mo1 O2 . 1.710(3) ?
Mo1 O3 . 1.8747(4) ?
Mo1 F1 . 1.937(3) ?
Mo1 N2 . 2.319(3) ?
Mo1 N1 . 2.341(3) ?
O3 Mo1 3_565 1.8747(4) ?
N1 C1 . 1.344(5) ?
N1 C5 . 1.347(5) ?
N2 C10 . 1.336(5) ?
N2 C6 . 1.350(5) ?
C1 C2 . 1.376(6) ?
C1 H1 . 0.95(5) ?
C2 C3 . 1.383(7) ?
C2 H2 . 0.92(5) ?
C3 C4 . 1.391(6) ?
C3 H3 . 0.89(6) ?
C4 C5 . 1.387(6) ?
C4 H4 . 0.88(5) ?
C5 C6 . 1.491(6) ?
C6 C7 . 1.395(6) ?
C7 C8 . 1.387(6) ?
C7 H7 . 0.90(6) ?
C8 C9 . 1.378(6) ?
C8 H8 . 0.90(6) ?
C9 C10 . 1.385(6) ?
C9 H9 . 0.89(6) ?
C10 H10 . 0.87(6) ?

loop_
_geom_hbond_atom_site_label_D
_geom_hbond_atom_site_label_H
_geom_hbond_atom_site_label_A
_geom_hbond_site_symmetry_A
_geom_hbond_distance_DH
_geom_hbond_distance_HA
_geom_hbond_distance_DA
_geom_hbond_angle_DHA
C1 H1 O1 . 0.95(5) 2.56(5) 3.104(6) 117(3)
C2 H2 F1 1_455 0.92(5) 2.39(5) 3.201(5) 146(4)
C2 H2 F1 3_566 0.92(5) 2.59(5) 3.103(5) 116(4)
C3 H3 F1 3_566 0.89(6) 2.71(6) 3.183(5) 115(5)
C4 H4 O1 2 0.88(5) 2.52(5) 3.224(5) 137(4)
C7 H7 O1 2 0.90(6) 2.42(6) 3.263(6) 155(5)
C8 H8 F1 2_655 0.90(6) 2.57(6) 3.435(5) 162(5)
C8 H8 O2 2_655 0.90(6) 2.66(6) 3.317(6) 130(5)
C9 H9 O2 3_665 0.89(6) 2.70(6) 3.207(6) 117(4)
C10 H10 O2 3_665 0.87(6) 2.47(5) 3.063(5) 126(4)
C10 H10 O2 . 0.87(6) 2.68(5) 3.199(6) 120(4)

loop_
_geom_torsion_atom_site_label_1
_geom_torsion_atom_site_label_2
_geom_torsion_atom_site_label_3
_geom_torsion_atom_site_label_4
_geom_torsion_site_symmetry_1
_geom_torsion_site_symmetry_2
_geom_torsion_site_symmetry_3
_geom_torsion_site_symmetry_4
_geom_torsion
_geom_torsion_publ_flag
O1 Mo1 N1 C1 . . . . 1.4(3) ?
O2 Mo1 N1 C1 . . . . -154.2(4) ?
O3 Mo1 N1 C1 . . . . 101.4(3) ?
F1 Mo1 N1 C1 . . . . -95.3(3) ?
N2 Mo1 N1 C1 . . . . -179.2(3) ?
O1 Mo1 N1 C5 . . . . 171.7(3) ?
O2 Mo1 N1 C5 . . . . 16.1(6) ?
O3 Mo1 N1 C5 . . . . -88.2(3) ?
F1 Mo1 N1 C5 . . . . 75.0(3) ?
N2 Mo1 N1 C5 . . . . -8.9(3) ?
O1 Mo1 N2 C10 . . . . -168.0(4) ?
O2 Mo1 N2 C10 . . . . 18.0(3) ?
O3 Mo1 N2 C10 . . . . -81.7(3) ?
F1 Mo1 N2 C10 . . . . 110.7(3) ?
N1 Mo1 N2 C10 . . . . -169.7(3) ?
O1 Mo1 N2 C6 . . . . 4.3(6) ?
O2 Mo1 N2 C6 . . . . -169.7(3) ?
O3 Mo1 N2 C6 . . . . 90.7(3) ?
F1 Mo1 N2 C6 . . . . -76.9(3) ?
N1 Mo1 N2 C6 . . . . 2.6(3) ?
C5 N1 C1 C2 . . . . -2.5(6) ?
Mo1 N1 C1 C2 . . . . 167.9(3) ?
N1 C1 C2 C3 . . . . 1.2(7) ?
C1 C2 C3 C4 . . . . 0.8(7) ?
C2 C3 C4 C5 . . . . -1.4(7) ?
C1 N1 C5 C4 . . . . 1.9(6) ?
Mo1 N1 C5 C4 . . . . -168.8(3) ?
C1 N1 C5 C6 . . . . -175.8(3) ?
Mo1 N1 C5 C6 . . . . 13.5(4) ?
C3 C4 C5 N1 . . . . 0.0(6) ?
C3 C4 C5 C6 . . . . 177.6(4) ?
C10 N2 C6 C7 . . . . -2.5(6) ?
Mo1 N2 C6 C7 . . . . -175.0(3) ?
C10 N2 C6 C5 . . . . 175.6(4) ?
Mo1 N2 C6 C5 . . . . 3.0(5) ?
N1 C5 C6 N2 . . . . -10.7(5) ?
C4 C5 C6 N2 . . . . 171.6(4) ?
N1 C5 C6 C7 . . . . 167.3(4) ?
C4 C5 C6 C7 . . . . -10.3(7) ?
N2 C6 C7 C8 . . . . 2.1(7) ?
C5 C6 C7 C8 . . . . -175.9(4) ?
C6 C7 C8 C9 . . . . -0.4(7) ?
C7 C8 C9 C10 . . . . -0.8(7) ?
C6 N2 C10 C9 . . . . 1.3(6) ?
Mo1 N2 C10 C9 . . . . 173.7(3) ?
C8 C9 C10 N2 . . . . 0.4(7) ?
